data_7218121
loop_
_publ_author_name
'Ueji, Kan'
'Ichimura, Shuhei'
'Tamaki, Yoshinori'
'Miyamura, Kazuo'

_publ_section_title
;
 Effects of alkyl chain substitution on the crystal structure of
 benzothiazole-derived squarylium dyes
;
_journal_issue 43
_journal_name_full CrystEngComm
_journal_page_first 10139
_journal_paper_doi 10.1039/C4CE01571A
_journal_volume 16
_journal_year 2014
_chemical_formula_moiety 'C38 H48 N2 O2 S2'
_chemical_formula_sum 'C38 H48 N2 O2 S2'
_chemical_formula_weight 628.90
_chemical_name_systematic
;
?
;
_space_group_IT_number 2
_symmetry_cell_setting triclinic
_symmetry_space_group_name_Hall '-P 1'
_symmetry_space_group_name_H-M 'P -1'
_atom_sites_solution_hydrogens geom
_atom_sites_solution_primary direct
_atom_sites_solution_secondary difmap
_audit_creation_method SHELXL-97
_cell_angle_alpha 108.135(3)
_cell_angle_beta 100.865(3)
_cell_angle_gamma 98.281(2)
_cell_formula_units_Z 2
_cell_length_a 9.3276(14)
_cell_length_b 13.1420(19)
_cell_length_c 15.226(2)
_cell_measurement_reflns_used 1001
_cell_measurement_temperature 173
_cell_measurement_theta_max 22.29
_cell_measurement_theta_min 2.52
_cell_volume 1700.4(4)
_computing_cell_refinement 'SMART (Bruker AXS, 2000)'
_computing_data_collection 'SMART '
_computing_data_reduction 'SAINT (Bruker AXS, 2003)'
_computing_molecular_graphics 'XSHEL (Bruker AXS,2002)'
_computing_publication_material 'XCIF (Bruker AXS, 2001)'
_computing_structure_refinement 'SHELXL-97 (Sheldrick, 1997)'
_computing_structure_solution 'SHELXS-97 (Sheldrick, 1997)'
_diffrn_ambient_temperature 173
_diffrn_detector_area_resol_mean 8.366
_diffrn_measured_fraction_theta_full 0.981
_diffrn_measured_fraction_theta_max 0.867
_diffrn_measurement_device_type 'Bruker APEX CCD area detector'
_diffrn_measurement_method 'phi and omega scans'
_diffrn_radiation_monochromator graphite
_diffrn_radiation_source 'fine-focus sealed tube'
_diffrn_radiation_type MoK\a
_diffrn_radiation_wavelength 0.71073
_diffrn_reflns_av_R_equivalents 0.0619
_diffrn_reflns_av_sigmaI/netI 0.1682
_diffrn_reflns_limit_h_max 12
_diffrn_reflns_limit_h_min -12
_diffrn_reflns_limit_k_max 13
_diffrn_reflns_limit_k_min -17
_diffrn_reflns_limit_l_max 20
_diffrn_reflns_limit_l_min -14
_diffrn_reflns_number 10355
_diffrn_reflns_theta_full 25.00
_diffrn_reflns_theta_max 28.20
_diffrn_reflns_theta_min 1.79
_exptl_absorpt_coefficient_mu 0.192
_exptl_absorpt_correction_T_max 0.9792
_exptl_absorpt_correction_T_min 0.9463
_exptl_absorpt_correction_type analytical
_exptl_absorpt_process_details
;
XPREP; Bruker AXS 2000
;
_exptl_crystal_colour 'Blue green'
_exptl_crystal_density_diffrn 1.228
_exptl_crystal_density_method 'not measured'
_exptl_crystal_description Block
_exptl_crystal_F_000 676
_exptl_crystal_size_max 0.29
_exptl_crystal_size_mid 0.17
_exptl_crystal_size_min 0.11
_refine_diff_density_max 0.295
_refine_diff_density_min -0.267
_refine_diff_density_rms 0.051
_refine_ls_extinction_method none
_refine_ls_goodness_of_fit_ref 0.690
_refine_ls_hydrogen_treatment constr
_refine_ls_matrix_type full
_refine_ls_number_parameters 399
_refine_ls_number_reflns 7278
_refine_ls_number_restraints 0
_refine_ls_restrained_S_all 0.690
_refine_ls_R_factor_all 0.1371
_refine_ls_R_factor_gt 0.0515
_refine_ls_shift/su_max 0.001
_refine_ls_shift/su_mean 0.000
_refine_ls_structure_factor_coef Fsqd
_refine_ls_weighting_details 'calc w=1/[\s^2^(Fo^2^)+(0.0000P)^2^+1.3945P] where P=(Fo^2^+2Fc^2^)/3'
_refine_ls_weighting_scheme calc
_refine_ls_wR_factor_gt 0.0827
_refine_ls_wR_factor_ref 0.1129
_reflns_number_gt 3191
_reflns_number_total 7278
_reflns_threshold_expression >2sigma
_cod_data_source_file c4ce01571a2.cif
_cod_data_source_block sq09
_cod_depositor_comments
;
The following automatic conversions were performed:

'_symmetry_cell_setting' value 'Triclinic' changed to 'triclinic'
according to
/usr/data/users/saulius/crontab/automatic-downloads/rss-feeds/RSC/lib/dictionaries/cif_core.dic
dictionary named 'cif_core.dic' version 2.4.2 from 2011-04-26.

Automatic conversion script
Id: cif_fix_values 2281 2013-09-26 08:29:07Z andrius 

 Adding full bibliography for 7218117--7218126.cif.
;
_cod_original_sg_symbol_H-M 'P-1 '
_cod_database_code 7218121

loop_
_symmetry_equiv_pos_as_xyz
'x, y, z'
'-x, -y, -z'

loop_
_atom_site_label
_atom_site_type_symbol
_atom_site_fract_x
_atom_site_fract_y
_atom_site_fract_z
_atom_site_U_iso_or_equiv
_atom_site_adp_type
_atom_site_occupancy
_atom_site_symmetry_multiplicity
_atom_site_calc_flag
_atom_site_refinement_flags
C1 C 1.3943(4) 0.3357(2) 0.4829(2) 0.0258(8) Uani 1 1 d .
C2 C 1.4648(4) 0.2940(3) 0.5480(2) 0.0342(8) Uani 1 1 d .
H2 H 1.4153 0.2744 0.5913 0.041 Uiso 1 1 calc R
C3 C 1.6100(4) 0.2817(3) 0.5478(2) 0.0382(9) Uani 1 1 d .
H3 H 1.6616 0.2543 0.5924 0.046 Uiso 1 1 calc R
C4 C 1.6806(4) 0.3092(3) 0.4832(3) 0.0404(9) Uani 1 1 d .
H4 H 1.7792 0.2984 0.4835 0.048 Uiso 1 1 calc R
C5 C 1.6109(4) 0.3518(3) 0.4183(2) 0.0344(9) Uani 1 1 d .
H5 H 1.6605 0.3718 0.3751 0.041 Uiso 1 1 calc R
C6 C 1.4656(4) 0.3641(2) 0.4190(2) 0.0272(8) Uani 1 1 d .
C7 C 1.2048(4) 0.3931(2) 0.3996(2) 0.0256(8) Uani 1 1 d .
C8 C 1.0614(3) 0.4093(2) 0.3711(2) 0.0261(8) Uani 1 1 d .
H8 H 0.9889 0.3872 0.4015 0.031 Uiso 1 1 calc R
C9 C 1.0143(4) 0.4547(2) 0.3027(2) 0.0268(8) Uani 1 1 d .
C10 C 0.8646(4) 0.4625(3) 0.2587(2) 0.0281(8) Uani 1 1 d .
C11 C 1.1627(3) 0.3460(2) 0.5412(2) 0.0275(8) Uani 1 1 d .
H11A H 1.0900 0.3939 0.5412 0.033 Uiso 1 1 calc R
H11B H 1.2316 0.3736 0.6056 0.033 Uiso 1 1 calc R
C12 C 1.0779(4) 0.2298(2) 0.5222(2) 0.0295(8) Uani 1 1 d .
H12A H 1.1452 0.1781 0.5097 0.035 Uiso 1 1 calc R
H12B H 0.9931 0.2072 0.4652 0.035 Uiso 1 1 calc R
C13 C 1.0196(4) 0.2266(3) 0.6089(2) 0.0308(8) Uani 1 1 d .
H13A H 1.1061 0.2471 0.6645 0.037 Uiso 1 1 calc R
H13B H 0.9587 0.2827 0.6230 0.037 Uiso 1 1 calc R
C14 C 0.9256(4) 0.1163(3) 0.5976(2) 0.0334(9) Uani 1 1 d .
H14A H 0.9841 0.0590 0.5811 0.040 Uiso 1 1 calc R
H14B H 0.8354 0.0969 0.5445 0.040 Uiso 1 1 calc R
C15 C 0.8778(4) 0.1181(3) 0.6885(2) 0.0326(8) Uani 1 1 d .
H15A H 0.8200 0.1759 0.7050 0.039 Uiso 1 1 calc R
H15B H 0.9683 0.1376 0.7414 0.039 Uiso 1 1 calc R
C16 C 0.7827(4) 0.0086(3) 0.6797(2) 0.0365(9) Uani 1 1 d .
H16A H 0.6921 -0.0109 0.6269 0.044 Uiso 1 1 calc R
H16B H 0.8403 -0.0492 0.6631 0.044 Uiso 1 1 calc R
C17 C 0.7351(4) 0.0103(3) 0.7705(2) 0.0358(9) Uani 1 1 d .
H17A H 0.6792 0.0691 0.7879 0.043 Uiso 1 1 calc R
H17B H 0.8256 0.0280 0.8230 0.043 Uiso 1 1 calc R
C18 C 0.6378(4) -0.0981(3) 0.7604(3) 0.0487(11) Uani 1 1 d .
H18A H 0.5487 -0.1165 0.7067 0.058 Uiso 1 1 calc R
H18B H 0.6947 -0.1565 0.7440 0.058 Uiso 1 1 calc R
C19 C 0.5863(4) -0.0978(3) 0.8495(3) 0.0696(14) Uani 1 1 d .
H19A H 0.6730 -0.0897 0.9008 0.104 Uiso 1 1 calc R
H19B H 0.5158 -0.1670 0.8357 0.104 Uiso 1 1 calc R
H19C H 0.5371 -0.0365 0.8695 0.104 Uiso 1 1 calc R
C20 C 0.5517(4) 0.6553(2) 0.0359(2) 0.0259(8) Uani 1 1 d .
C21 C 0.4771(4) 0.6945(3) -0.0295(2) 0.0311(8) Uani 1 1 d .
H21 H 0.5174 0.7029 -0.0802 0.037 Uiso 1 1 calc R
C22 C 0.3414(4) 0.7213(3) -0.0189(2) 0.0372(9) Uani 1 1 d .
H22 H 0.2888 0.7496 -0.0625 0.045 Uiso 1 1 calc R
C23 C 0.2812(4) 0.7074(3) 0.0542(2) 0.0364(9) Uani 1 1 d .
H23 H 0.1883 0.7268 0.0603 0.044 Uiso 1 1 calc R
C24 C 0.3542(4) 0.6660(2) 0.1183(2) 0.0294(8) Uani 1 1 d .
H24 H 0.3117 0.6550 0.1675 0.035 Uiso 1 1 calc R
C25 C 0.4911(3) 0.6407(2) 0.1092(2) 0.0250(7) Uani 1 1 d .
C26 C 0.7414(4) 0.5909(2) 0.1124(2) 0.0268(8) Uani 1 1 d .
C27 C 0.8799(4) 0.5682(2) 0.1348(2) 0.0261(8) Uani 1 1 d .
H27 H 0.9497 0.5859 0.1009 0.031 Uiso 1 1 calc R
C28 C 0.9275(4) 0.5219(2) 0.2020(2) 0.0257(8) Uani 1 1 d .
C29 C 1.0772(4) 0.5118(3) 0.2445(2) 0.0259(8) Uani 1 1 d .
C30 C 0.7721(3) 0.6303(2) -0.0343(2) 0.0263(8) Uani 1 1 d .
H30A H 0.6997 0.6052 -0.0974 0.032 Uiso 1 1 calc R
H30B H 0.8410 0.5793 -0.0372 0.032 Uiso 1 1 calc R
C31 C 0.8617(3) 0.7450(2) -0.0146(2) 0.0270(8) Uani 1 1 d .
H31A H 0.9412 0.7677 0.0451 0.032 Uiso 1 1 calc R
H31B H 0.7951 0.7977 -0.0062 0.032 Uiso 1 1 calc R
C32 C 0.9321(4) 0.7471(2) -0.0971(2) 0.0287(8) Uani 1 1 d .
H32A H 0.9988 0.6944 -0.1044 0.034 Uiso 1 1 calc R
H32B H 0.8517 0.7217 -0.1567 0.034 Uiso 1 1 calc R
C33 C 1.0213(4) 0.8587(2) -0.0850(2) 0.0298(8) Uani 1 1 d .
H33A H 1.1081 0.8810 -0.0292 0.036 Uiso 1 1 calc R
H33B H 0.9579 0.9131 -0.0716 0.036 Uiso 1 1 calc R
C34 C 1.0776(4) 0.8603(3) -0.1728(2) 0.0317(8) Uani 1 1 d .
H34A H 1.1387 0.8044 -0.1870 0.038 Uiso 1 1 calc R
H34B H 0.9904 0.8395 -0.2281 0.038 Uiso 1 1 calc R
C35 C 1.1704(4) 0.9706(3) -0.1616(2) 0.0336(8) Uani 1 1 d .
H35A H 1.2602 0.9897 -0.1083 0.040 Uiso 1 1 calc R
H35B H 1.1111 1.0272 -0.1442 0.040 Uiso 1 1 calc R
C36 C 1.2200(4) 0.9737(3) -0.2507(2) 0.0331(8) Uani 1 1 d .
H36A H 1.2755 0.9150 -0.2698 0.040 Uiso 1 1 calc R
H36B H 1.1302 0.9580 -0.3033 0.040 Uiso 1 1 calc R
C37 C 1.3184(4) 1.0828(3) -0.2373(2) 0.0369(9) Uani 1 1 d .
H37A H 1.2629 1.1416 -0.2182 0.044 Uiso 1 1 calc R
H37B H 1.4083 1.0985 -0.1848 0.044 Uiso 1 1 calc R
C38 C 1.3673(4) 1.0854(3) -0.3263(2) 0.0498(11) Uani 1 1 d .
H38A H 1.4159 1.0242 -0.3485 0.075 Uiso 1 1 calc R
H38B H 1.4380 1.1549 -0.3116 0.075 Uiso 1 1 calc R
H38C H 1.2797 1.0790 -0.3764 0.075 Uiso 1 1 calc R
N1 N 1.2493(3) 0.3547(2) 0.47177(17) 0.0249(6) Uani 1 1 d .
N2 N 0.6906(3) 0.6257(2) 0.03842(17) 0.0253(6) Uani 1 1 d .
O1 O 0.7370(2) 0.43044(18) 0.26550(15) 0.0364(6) Uani 1 1 d .
O2 O 1.2031(2) 0.54032(18) 0.23547(15) 0.0359(6) Uani 1 1 d .
S1 S 1.34994(9) 0.41299(7) 0.34501(6) 0.0289(2) Uani 1 1 d .
S2 S 0.60774(9) 0.58807(7) 0.17947(6) 0.0289(2) Uani 1 1 d .

loop_
_atom_site_aniso_label
_atom_site_aniso_U_11
_atom_site_aniso_U_22
_atom_site_aniso_U_33
_atom_site_aniso_U_23
_atom_site_aniso_U_13
_atom_site_aniso_U_12
C1 0.0282(19) 0.0268(19) 0.0252(18) 0.0119(15) 0.0092(15) 0.0051(15)
C2 0.034(2) 0.041(2) 0.034(2) 0.0220(17) 0.0107(17) 0.0042(17)
C3 0.037(2) 0.046(2) 0.038(2) 0.0252(18) 0.0063(18) 0.0099(18)
C4 0.027(2) 0.052(2) 0.053(2) 0.029(2) 0.0136(19) 0.0140(18)
C5 0.032(2) 0.039(2) 0.035(2) 0.0172(17) 0.0111(17) 0.0050(17)
C6 0.033(2) 0.0253(18) 0.0266(19) 0.0130(15) 0.0077(16) 0.0058(16)
C7 0.035(2) 0.0249(18) 0.0227(18) 0.0117(15) 0.0128(16) 0.0081(16)
C8 0.0297(19) 0.0279(19) 0.0279(18) 0.0140(15) 0.0162(16) 0.0064(15)
C9 0.037(2) 0.0252(18) 0.0234(18) 0.0103(15) 0.0126(16) 0.0120(16)
C10 0.038(2) 0.0287(19) 0.0203(18) 0.0098(15) 0.0088(16) 0.0110(17)
C11 0.0337(19) 0.0309(19) 0.0237(18) 0.0140(15) 0.0108(16) 0.0095(16)
C12 0.033(2) 0.031(2) 0.0279(19) 0.0113(16) 0.0128(16) 0.0082(16)
C13 0.0327(19) 0.033(2) 0.0283(19) 0.0122(16) 0.0101(16) 0.0051(16)
C14 0.040(2) 0.033(2) 0.034(2) 0.0160(16) 0.0172(18) 0.0070(17)
C15 0.038(2) 0.031(2) 0.031(2) 0.0114(16) 0.0148(17) 0.0062(17)
C16 0.041(2) 0.033(2) 0.037(2) 0.0125(17) 0.0155(18) 0.0022(18)
C17 0.038(2) 0.036(2) 0.040(2) 0.0184(17) 0.0165(18) 0.0066(17)
C18 0.046(2) 0.045(2) 0.069(3) 0.035(2) 0.021(2) 0.006(2)
C19 0.051(3) 0.098(4) 0.100(4) 0.080(3) 0.033(3) 0.018(3)
C20 0.0273(19) 0.0258(19) 0.0237(18) 0.0093(15) 0.0066(15) 0.0013(15)
C21 0.032(2) 0.039(2) 0.0290(19) 0.0204(17) 0.0093(16) 0.0076(17)
C22 0.036(2) 0.045(2) 0.039(2) 0.0260(18) 0.0044(18) 0.0123(18)
C23 0.030(2) 0.041(2) 0.043(2) 0.0184(18) 0.0122(18) 0.0088(17)
C24 0.033(2) 0.0296(19) 0.033(2) 0.0163(16) 0.0159(17) 0.0075(16)
C25 0.0305(19) 0.0237(18) 0.0202(17) 0.0092(14) 0.0051(15) 0.0021(15)
C26 0.037(2) 0.0244(18) 0.0239(18) 0.0120(15) 0.0129(16) 0.0054(16)
C27 0.0329(19) 0.0295(19) 0.0221(17) 0.0124(15) 0.0126(15) 0.0097(16)
C28 0.034(2) 0.0267(19) 0.0185(17) 0.0087(14) 0.0097(15) 0.0078(16)
C29 0.038(2) 0.0264(18) 0.0198(17) 0.0120(15) 0.0117(17) 0.0114(17)
C30 0.0343(19) 0.0313(19) 0.0202(17) 0.0129(15) 0.0138(15) 0.0099(16)
C31 0.0303(19) 0.0302(19) 0.0250(18) 0.0133(15) 0.0108(15) 0.0067(16)
C32 0.0322(19) 0.0290(19) 0.0288(19) 0.0132(15) 0.0139(16) 0.0033(16)
C33 0.0328(19) 0.0260(19) 0.0290(19) 0.0069(15) 0.0110(16) 0.0029(16)
C34 0.037(2) 0.030(2) 0.031(2) 0.0144(16) 0.0131(17) 0.0058(17)
C35 0.036(2) 0.032(2) 0.035(2) 0.0146(16) 0.0133(17) 0.0033(17)
C36 0.035(2) 0.030(2) 0.036(2) 0.0150(16) 0.0108(17) 0.0016(17)
C37 0.040(2) 0.032(2) 0.045(2) 0.0232(18) 0.0117(19) 0.0014(17)
C38 0.053(3) 0.057(3) 0.052(3) 0.036(2) 0.019(2) 0.001(2)
N1 0.0294(16) 0.0314(16) 0.0228(15) 0.0177(13) 0.0116(13) 0.0083(13)
N2 0.0291(16) 0.0312(16) 0.0213(15) 0.0146(12) 0.0097(13) 0.0076(13)
O1 0.0334(14) 0.0461(15) 0.0388(14) 0.0247(12) 0.0139(12) 0.0083(12)
O2 0.0324(14) 0.0454(15) 0.0422(15) 0.0267(12) 0.0166(12) 0.0108(12)
S1 0.0327(5) 0.0354(5) 0.0268(5) 0.0191(4) 0.0118(4) 0.0082(4)
S2 0.0345(5) 0.0354(5) 0.0255(5) 0.0181(4) 0.0133(4) 0.0099(4)

loop_
_atom_type_symbol
_atom_type_description
_atom_type_scat_dispersion_real
_atom_type_scat_dispersion_imag
_atom_type_scat_source
C C 0.0033 0.0016 'International Tables Vol C Tables 4.2.6.8 and 6.1.1.4'
H H 0.0000 0.0000 'International Tables Vol C Tables 4.2.6.8 and 6.1.1.4'
N N 0.0061 0.0033 'International Tables Vol C Tables 4.2.6.8 and 6.1.1.4'
O O 0.0106 0.0060 'International Tables Vol C Tables 4.2.6.8 and 6.1.1.4'
S S 0.1246 0.1234 'International Tables Vol C Tables 4.2.6.8 and 6.1.1.4'

loop_
_geom_angle_atom_site_label_1
_geom_angle_atom_site_label_2
_geom_angle_atom_site_label_3
_geom_angle
C2 C1 C6 121.4(3)
C2 C1 N1 126.6(3)
C6 C1 N1 111.9(3)
C1 C2 C3 117.8(3)
C1 C2 H2 121.1
C3 C2 H2 121.1
C2 C3 C4 120.7(3)
C2 C3 H3 119.7
C4 C3 H3 119.7
C5 C4 C3 121.7(3)
C5 C4 H4 119.1
C3 C4 H4 119.1
C4 C5 C6 117.3(3)
C4 C5 H5 121.4
C6 C5 H5 121.4
C1 C6 C5 121.1(3)
C1 C6 S1 111.4(2)
C5 C6 S1 127.5(3)
N1 C7 C8 124.5(3)
N1 C7 S1 110.5(2)
C8 C7 S1 124.9(2)
C9 C8 C7 126.4(3)
C9 C8 H8 116.8
C7 C8 H8 116.8
C8 C9 C10 130.9(3)
C8 C9 C29 139.7(3)
C10 C9 C29 89.5(3)
O1 C10 C9 134.4(3)
O1 C10 C28 134.9(3)
C9 C10 C28 90.7(3)
N1 C11 C12 114.3(2)
N1 C11 H11A 108.7
C12 C11 H11A 108.7
N1 C11 H11B 108.7
C12 C11 H11B 108.7
H11A C11 H11B 107.6
C11 C12 C13 109.5(2)
C11 C12 H12A 109.8
C13 C12 H12A 109.8
C11 C12 H12B 109.8
C13 C12 H12B 109.8
H12A C12 H12B 108.2
C14 C13 C12 115.1(3)
C14 C13 H13A 108.5
C12 C13 H13A 108.5
C14 C13 H13B 108.5
C12 C13 H13B 108.5
H13A C13 H13B 107.5
C13 C14 C15 111.9(3)
C13 C14 H14A 109.2
C15 C14 H14A 109.2
C13 C14 H14B 109.2
C15 C14 H14B 109.2
H14A C14 H14B 107.9
C14 C15 C16 113.4(3)
C14 C15 H15A 108.9
C16 C15 H15A 108.9
C14 C15 H15B 108.9
C16 C15 H15B 108.9
H15A C15 H15B 107.7
C17 C16 C15 113.4(3)
C17 C16 H16A 108.9
C15 C16 H16A 108.9
C17 C16 H16B 108.9
C15 C16 H16B 108.9
H16A C16 H16B 107.7
C16 C17 C18 113.0(3)
C16 C17 H17A 109.0
C18 C17 H17A 109.0
C16 C17 H17B 109.0
C18 C17 H17B 109.0
H17A C17 H17B 107.8
C19 C18 C17 114.0(3)
C19 C18 H18A 108.7
C17 C18 H18A 108.7
C19 C18 H18B 108.7
C17 C18 H18B 108.7
H18A C18 H18B 107.6
C18 C19 H19A 109.5
C18 C19 H19B 109.5
H19A C19 H19B 109.5
C18 C19 H19C 109.5
H19A C19 H19C 109.5
H19B C19 H19C 109.5
C21 C20 C25 121.1(3)
C21 C20 N2 126.6(3)
C25 C20 N2 112.3(3)
C20 C21 C22 118.0(3)
C20 C21 H21 121.0
C22 C21 H21 121.0
C23 C22 C21 121.0(3)
C23 C22 H22 119.5
C21 C22 H22 119.5
C24 C23 C22 120.9(3)
C24 C23 H23 119.5
C22 C23 H23 119.5
C23 C24 C25 118.4(3)
C23 C24 H24 120.8
C25 C24 H24 120.8
C24 C25 C20 120.5(3)
C24 C25 S2 128.4(3)
C20 C25 S2 111.1(2)
C27 C26 N2 125.2(3)
C27 C26 S2 124.6(2)
N2 C26 S2 110.1(2)
C26 C27 C28 126.1(3)
C26 C27 H27 116.9
C28 C27 H27 116.9
C27 C28 C29 131.2(3)
C27 C28 C10 139.5(3)
C29 C28 C10 89.3(3)
O2 C29 C28 134.4(3)
O2 C29 C9 135.1(3)
C28 C29 C9 90.5(2)
N2 C30 C31 112.8(2)
N2 C30 H30A 109.0
C31 C30 H30A 109.0
N2 C30 H30B 109.0
C31 C30 H30B 109.0
H30A C30 H30B 107.8
C30 C31 C32 110.5(2)
C30 C31 H31A 109.6
C32 C31 H31A 109.6
C30 C31 H31B 109.6
C32 C31 H31B 109.6
H31A C31 H31B 108.1
C33 C32 C31 114.4(2)
C33 C32 H32A 108.7
C31 C32 H32A 108.7
C33 C32 H32B 108.7
C31 C32 H32B 108.7
H32A C32 H32B 107.6
C32 C33 C34 113.0(3)
C32 C33 H33A 109.0
C34 C33 H33A 109.0
C32 C33 H33B 109.0
C34 C33 H33B 109.0
H33A C33 H33B 107.8
C35 C34 C33 114.1(3)
C35 C34 H34A 108.7
C33 C34 H34A 108.7
C35 C34 H34B 108.7
C33 C34 H34B 108.7
H34A C34 H34B 107.6
C34 C35 C36 114.0(3)
C34 C35 H35A 108.7
C36 C35 H35A 108.7
C34 C35 H35B 108.7
C36 C35 H35B 108.7
H35A C35 H35B 107.6
C37 C36 C35 113.6(3)
C37 C36 H36A 108.9
C35 C36 H36A 108.9
C37 C36 H36B 108.9
C35 C36 H36B 108.9
H36A C36 H36B 107.7
C38 C37 C36 113.3(3)
C38 C37 H37A 108.9
C36 C37 H37A 108.9
C38 C37 H37B 108.9
C36 C37 H37B 108.9
H37A C37 H37B 107.7
C37 C38 H38A 109.5
C37 C38 H38B 109.5
H38A C38 H38B 109.5
C37 C38 H38C 109.5
H38A C38 H38C 109.5
H38B C38 H38C 109.5
C7 N1 C1 114.9(3)
C7 N1 C11 124.0(3)
C1 N1 C11 120.7(3)
C26 N2 C20 114.9(3)
C26 N2 C30 123.5(3)
C20 N2 C30 121.7(3)
C6 S1 C7 91.23(15)
C25 S2 C26 91.55(15)

loop_
_geom_bond_atom_site_label_1
_geom_bond_atom_site_label_2
_geom_bond_distance
C1 C2 1.383(4)
C1 C6 1.388(4)
C1 N1 1.399(4)
C2 C3 1.387(4)
C2 H2 0.9500
C3 C4 1.389(4)
C3 H3 0.9500
C4 C5 1.386(5)
C4 H4 0.9500
C5 C6 1.389(4)
C5 H5 0.9500
C6 S1 1.742(3)
C7 N1 1.367(4)
C7 C8 1.394(4)
C7 S1 1.747(3)
C8 C9 1.387(4)
C8 H8 0.9500
C9 C10 1.463(4)
C9 C29 1.475(4)
C10 O1 1.239(4)
C10 C28 1.476(4)
C11 N1 1.468(3)
C11 C12 1.526(4)
C11 H11A 0.9900
C11 H11B 0.9900
C12 C13 1.529(4)
C12 H12A 0.9900
C12 H12B 0.9900
C13 C14 1.524(4)
C13 H13A 0.9900
C13 H13B 0.9900
C14 C15 1.526(4)
C14 H14A 0.9900
C14 H14B 0.9900
C15 C16 1.531(4)
C15 H15A 0.9900
C15 H15B 0.9900
C16 C17 1.523(4)
C16 H16A 0.9900
C16 H16B 0.9900
C17 C18 1.521(4)
C17 H17A 0.9900
C17 H17B 0.9900
C18 C19 1.523(5)
C18 H18A 0.9900
C18 H18B 0.9900
C19 H19A 0.9800
C19 H19B 0.9800
C19 H19C 0.9800
C20 C21 1.379(4)
C20 C25 1.394(4)
C20 N2 1.403(4)
C21 C22 1.386(4)
C21 H21 0.9500
C22 C23 1.386(4)
C22 H22 0.9500
C23 C24 1.378(4)
C23 H23 0.9500
C24 C25 1.385(4)
C24 H24 0.9500
C25 S2 1.745(3)
C26 C27 1.373(4)
C26 N2 1.373(4)
C26 S2 1.757(3)
C27 C28 1.381(4)
C27 H27 0.9500
C28 C29 1.467(4)
C29 O2 1.227(3)
C30 N2 1.468(3)
C30 C31 1.524(4)
C30 H30A 0.9900
C30 H30B 0.9900
C31 C32 1.529(4)
C31 H31A 0.9900
C31 H31B 0.9900
C32 C33 1.517(4)
C32 H32A 0.9900
C32 H32B 0.9900
C33 C34 1.530(4)
C33 H33A 0.9900
C33 H33B 0.9900
C34 C35 1.519(4)
C34 H34A 0.9900
C34 H34B 0.9900
C35 C36 1.524(4)
C35 H35A 0.9900
C35 H35B 0.9900
C36 C37 1.520(4)
C36 H36A 0.9900
C36 H36B 0.9900
C37 C38 1.518(4)
C37 H37A 0.9900
C37 H37B 0.9900
C38 H38A 0.9800
C38 H38B 0.9800
C38 H38C 0.9800

loop_
_geom_torsion_atom_site_label_1
_geom_torsion_atom_site_label_2
_geom_torsion_atom_site_label_3
_geom_torsion_atom_site_label_4
_geom_torsion
C6 C1 C2 C3 0.3(5)
N1 C1 C2 C3 -179.8(3)
C1 C2 C3 C4 -0.9(5)
C2 C3 C4 C5 1.5(5)
C3 C4 C5 C6 -1.3(5)
C2 C1 C6 C5 -0.2(5)
N1 C1 C6 C5 179.9(3)
C2 C1 C6 S1 179.4(3)
N1 C1 C6 S1 -0.5(3)
C4 C5 C6 C1 0.6(5)
C4 C5 C6 S1 -178.9(3)
N1 C7 C8 C9 175.5(3)
S1 C7 C8 C9 -7.5(5)
C7 C8 C9 C10 170.9(3)
C7 C8 C9 C29 -9.1(6)
C8 C9 C10 O1 -2.3(6)
C29 C9 C10 O1 177.7(4)
C8 C9 C10 C28 178.7(3)
C29 C9 C10 C28 -1.3(2)
N1 C11 C12 C13 168.3(3)
C11 C12 C13 C14 177.0(3)
C12 C13 C14 C15 177.3(3)
C13 C14 C15 C16 179.8(3)
C14 C15 C16 C17 179.9(3)
C15 C16 C17 C18 178.8(3)
C16 C17 C18 C19 -178.9(3)
C25 C20 C21 C22 1.4(5)
N2 C20 C21 C22 -178.8(3)
C20 C21 C22 C23 -1.0(5)
C21 C22 C23 C24 -0.4(5)
C22 C23 C24 C25 1.4(5)
C23 C24 C25 C20 -1.1(5)
C23 C24 C25 S2 179.8(3)
C21 C20 C25 C24 -0.3(5)
N2 C20 C25 C24 179.8(3)
C21 C20 C25 S2 178.9(3)
N2 C20 C25 S2 -0.9(3)
N2 C26 C27 C28 -172.5(3)
S2 C26 C27 C28 11.9(5)
C26 C27 C28 C29 -167.5(3)
C26 C27 C28 C10 14.7(6)
O1 C10 C28 C27 0.6(7)
C9 C10 C28 C27 179.6(4)
O1 C10 C28 C29 -177.7(4)
C9 C10 C28 C29 1.3(2)
C27 C28 C29 O2 0.8(6)
C10 C28 C29 O2 179.4(4)
C27 C28 C29 C9 -179.8(3)
C10 C28 C29 C9 -1.3(2)
C8 C9 C29 O2 0.7(7)
C10 C9 C29 O2 -179.3(4)
C8 C9 C29 C28 -178.7(4)
C10 C9 C29 C28 1.3(2)
N2 C30 C31 C32 -174.7(3)
C30 C31 C32 C33 178.8(3)
C31 C32 C33 C34 -174.5(3)
C32 C33 C34 C35 -178.7(3)
C33 C34 C35 C36 -177.2(3)
C34 C35 C36 C37 -177.5(3)
C35 C36 C37 C38 -179.9(3)
C8 C7 N1 C1 174.7(3)
S1 C7 N1 C1 -2.6(3)
C8 C7 N1 C11 -12.7(5)
S1 C7 N1 C11 169.9(2)
C2 C1 N1 C7 -177.9(3)
C6 C1 N1 C7 2.1(4)
C2 C1 N1 C11 9.3(5)
C6 C1 N1 C11 -170.8(2)
C12 C11 N1 C7 102.5(3)
C12 C11 N1 C1 -85.4(4)
C27 C26 N2 C20 -173.3(3)
S2 C26 N2 C20 2.9(3)
C27 C26 N2 C30 7.9(5)
S2 C26 N2 C30 -175.9(2)
C21 C20 N2 C26 178.8(3)
C25 C20 N2 C26 -1.3(4)
C21 C20 N2 C30 -2.3(5)
C25 C20 N2 C30 177.5(2)
C31 C30 N2 C26 -98.8(3)
C31 C30 N2 C20 82.4(3)
C1 C6 S1 C7 -0.8(2)
C5 C6 S1 C7 178.8(3)
N1 C7 S1 C6 1.9(2)
C8 C7 S1 C6 -175.5(3)
C24 C25 S2 C26 -178.7(3)
C20 C25 S2 C26 2.1(2)
C27 C26 S2 C25 173.4(3)
N2 C26 S2 C25 -2.8(2)
